data_7011449
loop_
_publ_author_name
'Rheingold, Arnold L.'
'Liable-Sands, Louise M.'
'Incarvito, Christopher L.'
'Trofimenko, Swiatoslaw'

_publ_section_title
;
 Novel scorpionate ligands devoid of C--H bonds: BpBr3 and TpBr3
;
_journal_issue 11
_journal_name_full 'Journal of the Chemical Society, Dalton Transactions'
_journal_page_first 2297
_journal_paper_doi 10.1039/b111568p
_journal_year 2002
_chemical_formula_sum 'C16 H10 B Br9 Cl2 Mo N6 O2'
_chemical_formula_weight 1215.14
_chemical_name_systematic
; 
? 
;
_space_group_IT_number 60
_symmetry_cell_setting orthorhombic
_symmetry_space_group_name_Hall '-P 2n 2ab'
_symmetry_space_group_name_H-M 'P b c n'
_atom_sites_solution_hydrogens geom
_atom_sites_solution_primary direct
_atom_sites_solution_secondary difmap
_audit_creation_method SHELXL-97
_cell_angle_alpha 90.00
_cell_angle_beta 90.00
_cell_angle_gamma 90.00
_cell_formula_units_Z 8
_cell_length_a 19.3440(11)
_cell_length_b 20.8714(12)
_cell_length_c 16.7739(9)
_cell_measurement_temperature 293(2)
_cell_volume 6772.2(7)
_computing_cell_refinement 'Bruker SMART'
_computing_data_collection 'Bruker SMART'
_computing_data_reduction 'Bruker SHELXTL'
_computing_molecular_graphics 'Bruker SHELXTL'
_computing_publication_material 'Bruker SHELXTL'
_computing_structure_refinement 'SHELXL-97 (Sheldrick, 1997)'
_computing_structure_solution 'SHELXS-97 (Sheldrick, 1990)'
_diffrn_ambient_temperature 293(2)
_diffrn_measured_fraction_theta_full 0.953
_diffrn_measured_fraction_theta_max 0.953
_diffrn_measurement_device_type 'CCD area detector'
_diffrn_measurement_method 'phi and omega scans'
_diffrn_radiation_monochromator graphite
_diffrn_radiation_source 'fine-focus sealed tube'
_diffrn_radiation_type MoK\a
_diffrn_radiation_wavelength 0.71073
_diffrn_reflns_av_R_equivalents 0.0822
_diffrn_reflns_av_sigmaI/netI 0.0517
_diffrn_reflns_limit_h_max 22
_diffrn_reflns_limit_h_min -22
_diffrn_reflns_limit_k_max 22
_diffrn_reflns_limit_k_min -19
_diffrn_reflns_limit_l_max 19
_diffrn_reflns_limit_l_min -19
_diffrn_reflns_number 25325
_diffrn_reflns_theta_full 25.00
_diffrn_reflns_theta_max 25.00
_diffrn_reflns_theta_min 1.88
_exptl_absorpt_coefficient_mu 11.191
_exptl_absorpt_correction_T_max 0.2131
_exptl_absorpt_correction_T_min 0.1342
_exptl_absorpt_correction_type empirical
_exptl_crystal_colour Yellow
_exptl_crystal_density_diffrn 2.384
_exptl_crystal_density_method 'not measured'
_exptl_crystal_description Block
_exptl_crystal_F_000 4480
_exptl_crystal_size_max 0.30
_exptl_crystal_size_mid 0.20
_exptl_crystal_size_min 0.20
_refine_diff_density_max 1.602
_refine_diff_density_min -1.171
_refine_diff_density_rms 0.196
_refine_ls_extinction_method none
_refine_ls_goodness_of_fit_ref 0.907
_refine_ls_hydrogen_treatment mixed
_refine_ls_matrix_type full
_refine_ls_number_parameters 310
_refine_ls_number_reflns 5682
_refine_ls_number_restraints 1
_refine_ls_restrained_S_all 0.907
_refine_ls_R_factor_all 0.0700
_refine_ls_R_factor_gt 0.0509
_refine_ls_shift/su_max 0.000
_refine_ls_shift/su_mean 0.000
_refine_ls_structure_factor_coef Fsqd
_refine_ls_weighting_details 'calc w=1/[\s^2^(Fo^2^)+(0.1000P)^2^+0.0000P] where P=(Fo^2^+2Fc^2^)/3'
_refine_ls_weighting_scheme calc
_refine_ls_wR_factor_gt 0.1320
_refine_ls_wR_factor_ref 0.1420
_reflns_number_gt 4096
_reflns_number_total 5682
_reflns_threshold_expression >2sigma(I)
_cod_data_source_file b111568p.txt
_cod_data_source_block 3
_cod_depositor_comments
;
The following automatic conversions were performed:
'_symmetry_cell_setting' value 'Orthorhombic' changed to 'orthorhombic'
according to '/home/saulius/struct/CIF-dictionaries/cif_core.dic'
dictionary named 'cif_core.dic' version 2.4.1 from
2010-06-29.

'_exptl_absorpt_correction_type' value 'Empirical' changed to
'empirical' according to
'/home/saulius/struct/CIF-dictionaries/cif_core.dic' dictionary named
'cif_core.dic' version 2.4.1 from 2010-06-29.

Automatic conversion script
Id: cif_fix_enum 1527 2010-12-29 10:47:43Z saulius 
;
_cod_original_sg_symbol_H-M Pbcn
_cod_database_code 7011449

loop_
_symmetry_equiv_pos_as_xyz
'x, y, z'
'-x+1/2, -y+1/2, z+1/2'
'-x, y, -z+1/2'
'x+1/2, -y+1/2, -z'
'-x, -y, -z'
'x-1/2, y-1/2, -z-1/2'
'x, -y, z-1/2'
'-x-1/2, y-1/2, z'

loop_
_atom_site_label
_atom_site_type_symbol
_atom_site_fract_x
_atom_site_fract_y
_atom_site_fract_z
_atom_site_U_iso_or_equiv
_atom_site_adp_type
_atom_site_occupancy
_atom_site_symmetry_multiplicity
_atom_site_calc_flag
_atom_site_refinement_flags
_atom_site_disorder_assembly
_atom_site_disorder_group
Mo1 Mo 0.16862(3) 0.18318(4) 0.10686(4) 0.02324(19) Uani 1 1 d . . .
B1 B 0.2492(5) 0.3237(5) 0.1146(5) 0.026(2) Uani 1 1 d D . .
H1 H 0.273(4) 0.3714(18) 0.118(4) 0.033 Uiso 1 1 d D . .
Br1 Br 0.42098(5) 0.34484(6) 0.13457(7) 0.0518(3) Uani 1 1 d . . .
Br2 Br 0.48836(4) 0.18272(6) 0.13177(6) 0.0496(3) Uani 1 1 d . . .
Br3 Br 0.33929(4) 0.08065(5) 0.11174(5) 0.0307(2) Uani 1 1 d . . .
Br4 Br 0.23059(5) 0.44804(5) -0.01132(5) 0.0413(3) Uani 1 1 d . . .
Br5 Br 0.16455(5) 0.37109(5) -0.18794(5) 0.0424(3) Uani 1 1 d . . .
Br6 Br 0.14896(4) 0.20472(5) -0.13810(5) 0.0369(3) Uani 1 1 d . . .
Br7 Br 0.22566(5) 0.44156(5) 0.24955(6) 0.0432(3) Uani 1 1 d . . .
Br8 Br 0.15624(5) 0.35392(6) 0.41818(5) 0.0468(3) Uani 1 1 d . . .
Br9 Br 0.14074(5) 0.19126(5) 0.35272(5) 0.0380(3) Uani 1 1 d . . .
O1 O 0.1875(3) 0.0703(3) -0.0119(4) 0.0448(17) Uani 1 1 d . . .
O2 O 0.1809(3) 0.0626(3) 0.2131(4) 0.0442(17) Uani 1 1 d . . .
N1 N 0.3016(3) 0.2685(3) 0.1160(4) 0.0260(16) Uani 1 1 d . . .
N2 N 0.2818(3) 0.2045(3) 0.1117(3) 0.0224(15) Uani 1 1 d . . .
N3 N 0.2080(3) 0.3201(3) 0.0380(4) 0.0244(15) Uani 1 1 d . . .
N4 N 0.1852(3) 0.2612(3) 0.0098(4) 0.0253(15) Uani 1 1 d . . .
N5 N 0.2026(3) 0.3162(3) 0.1895(4) 0.0237(15) Uani 1 1 d . . .
N6 N 0.1801(3) 0.2571(3) 0.2104(4) 0.0250(15) Uani 1 1 d . . .
C1 C 0.3719(4) 0.2703(4) 0.1248(4) 0.028(2) Uani 1 1 d . . .
C2 C 0.3979(4) 0.2092(5) 0.1224(4) 0.029(2) Uani 1 1 d . . .
C3 C 0.3392(4) 0.1687(5) 0.1146(5) 0.029(2) Uani 1 1 d . . .
C4 C 0.2032(4) 0.3631(4) -0.0212(5) 0.0260(19) Uani 1 1 d . . .
C5 C 0.1783(4) 0.3340(4) -0.0895(5) 0.0242(18) Uani 1 1 d . . .
C6 C 0.1714(4) 0.2706(4) -0.0664(5) 0.0269(19) Uani 1 1 d . . .
C7 C 0.1966(4) 0.3562(4) 0.2527(5) 0.0290(19) Uani 1 1 d . . .
C8 C 0.1718(4) 0.3235(5) 0.3168(5) 0.031(2) Uani 1 1 d . . .
C9 C 0.1634(4) 0.2611(4) 0.2878(5) 0.028(2) Uani 1 1 d . . .
C10 C 0.0634(4) 0.1636(5) 0.1735(6) 0.042(2) Uani 1 1 d . . .
H10A H 0.0449 0.1205 0.1702 0.050 Uiso 1 1 calc R . .
H10B H 0.0574 0.1836 0.2252 0.050 Uiso 1 1 calc R . .
C11 C 0.0547(4) 0.2036(5) 0.1051(6) 0.038(2) Uani 1 1 d . . .
C12 C 0.0659(4) 0.1710(5) 0.0326(6) 0.040(2) Uani 1 1 d . . .
H12A H 0.0620 0.1960 -0.0159 0.047 Uiso 1 1 calc R . .
H12B H 0.0472 0.1280 0.0284 0.047 Uiso 1 1 calc R . .
C13 C 0.0358(5) 0.2734(5) 0.1093(7) 0.056(3) Uani 1 1 d . . .
H13A H -0.0136 0.2778 0.1073 0.083 Uiso 1 1 calc R . .
H13B H 0.0561 0.2957 0.0650 0.083 Uiso 1 1 calc R . .
H13C H 0.0528 0.2913 0.1582 0.083 Uiso 1 1 calc R . .
C14 C 0.1805(4) 0.1151(5) 0.0295(6) 0.036(2) Uani 1 1 d . . .
C15 C 0.1776(4) 0.1094(5) 0.1768(6) 0.034(2) Uani 1 1 d . . .

loop_
_atom_site_aniso_label
_atom_site_aniso_U_11
_atom_site_aniso_U_22
_atom_site_aniso_U_33
_atom_site_aniso_U_23
_atom_site_aniso_U_13
_atom_site_aniso_U_12
Mo1 0.0131(3) 0.0239(5) 0.0327(4) -0.0001(3) 0.0011(3) -0.0012(3)
B1 0.024(5) 0.034(7) 0.019(4) -0.004(4) -0.003(3) 0.000(4)
Br1 0.0284(5) 0.0473(7) 0.0797(8) 0.0051(6) -0.0043(5) -0.0160(5)
Br2 0.0161(4) 0.0642(8) 0.0684(7) 0.0070(5) -0.0014(4) 0.0035(4)
Br3 0.0249(4) 0.0339(6) 0.0334(5) -0.0014(4) -0.0002(3) 0.0067(4)
Br4 0.0520(6) 0.0328(6) 0.0391(5) 0.0050(4) -0.0038(4) -0.0101(5)
Br5 0.0410(5) 0.0590(7) 0.0271(5) 0.0092(4) -0.0041(4) -0.0055(5)
Br6 0.0294(5) 0.0432(7) 0.0382(5) -0.0141(4) -0.0078(4) 0.0048(4)
Br7 0.0570(6) 0.0326(6) 0.0400(5) -0.0079(4) 0.0008(4) -0.0090(5)
Br8 0.0442(6) 0.0694(8) 0.0268(5) -0.0115(5) 0.0046(4) -0.0089(5)
Br9 0.0306(5) 0.0429(7) 0.0404(5) 0.0139(4) 0.0090(4) 0.0044(4)
O1 0.049(4) 0.027(4) 0.058(4) -0.014(3) -0.006(3) 0.005(3)
O2 0.041(4) 0.035(5) 0.057(4) 0.018(3) 0.012(3) 0.002(3)
N1 0.016(3) 0.026(5) 0.036(4) -0.005(3) 0.003(3) -0.008(3)
N2 0.010(3) 0.035(5) 0.023(3) -0.001(3) 0.001(2) -0.002(3)
N3 0.024(3) 0.026(4) 0.023(3) 0.003(3) 0.003(3) -0.004(3)
N4 0.016(3) 0.022(4) 0.037(4) 0.005(3) 0.005(3) 0.006(3)
N5 0.023(3) 0.025(4) 0.023(3) -0.005(3) 0.000(3) -0.001(3)
N6 0.016(3) 0.028(5) 0.031(4) -0.001(3) 0.001(3) -0.002(3)
C1 0.017(4) 0.034(6) 0.034(5) 0.004(4) 0.004(3) -0.011(4)
C2 0.022(4) 0.040(6) 0.026(4) 0.009(4) 0.005(3) 0.002(4)
C3 0.014(4) 0.041(6) 0.031(4) -0.001(4) 0.000(3) -0.003(4)
C4 0.015(4) 0.035(6) 0.028(4) 0.001(4) -0.002(3) 0.010(3)
C5 0.021(4) 0.021(5) 0.031(4) 0.002(3) 0.003(3) 0.003(3)
C6 0.021(4) 0.025(6) 0.035(5) -0.015(4) -0.008(3) 0.001(3)
C7 0.030(4) 0.031(6) 0.026(4) -0.002(4) -0.005(3) 0.001(4)
C8 0.021(4) 0.041(6) 0.029(4) 0.000(4) 0.000(3) 0.002(4)
C9 0.010(3) 0.038(6) 0.036(4) 0.015(4) 0.002(3) -0.003(4)
C10 0.021(4) 0.049(7) 0.055(6) 0.013(5) 0.011(4) -0.007(4)
C11 0.009(4) 0.046(7) 0.059(6) -0.002(5) -0.001(4) 0.002(4)
C12 0.014(4) 0.044(7) 0.060(6) 0.009(5) -0.005(4) -0.013(4)
C13 0.014(4) 0.054(8) 0.099(9) -0.004(6) 0.006(5) 0.016(5)
C14 0.015(4) 0.031(6) 0.063(6) 0.001(5) 0.000(4) -0.003(4)
C15 0.022(4) 0.025(6) 0.054(6) -0.001(4) 0.005(4) 0.001(4)

loop_
_atom_type_symbol
_atom_type_description
_atom_type_scat_dispersion_real
_atom_type_scat_dispersion_imag
_atom_type_scat_source
C C 0.0033 0.0016 'International Tables Vol C Tables 4.2.6.8 and 6.1.1.4'
H H 0.0000 0.0000 'International Tables Vol C Tables 4.2.6.8 and 6.1.1.4'
B B 0.0013 0.0007 'International Tables Vol C Tables 4.2.6.8 and 6.1.1.4'
O O 0.0106 0.0060 'International Tables Vol C Tables 4.2.6.8 and 6.1.1.4'
Br Br -0.2901 2.4595 'International Tables Vol C Tables 4.2.6.8 and 6.1.1.4'
Mo Mo -1.6832 0.6857 'International Tables Vol C Tables 4.2.6.8 and 6.1.1.4'
N N 0.0061 0.0033 'International Tables Vol C Tables 4.2.6.8 and 6.1.1.4'
Cl Cl 0.1484 0.1585 'International Tables Vol C Tables 4.2.6.8 and 6.1.1.4'

loop_
_geom_angle_atom_site_label_1
_geom_angle_atom_site_label_2
_geom_angle_atom_site_label_3
_geom_angle
_geom_angle_site_symmetry_1
_geom_angle_site_symmetry_3
_geom_angle_publ_flag
C14 Mo1 C15 79.2(4) . . ?
C14 Mo1 N2 93.1(3) . . ?
C15 Mo1 N2 92.8(3) . . ?
C14 Mo1 C11 104.3(3) . . ?
C15 Mo1 C11 104.2(3) . . ?
N2 Mo1 C11 157.5(3) . . ?
C14 Mo1 N4 91.6(3) . . ?
C15 Mo1 N4 164.9(3) . . ?
N2 Mo1 N4 75.6(2) . . ?
C11 Mo1 N4 89.6(3) . . ?
C14 Mo1 N6 166.3(3) . . ?
C15 Mo1 N6 93.8(3) . . ?
N2 Mo1 N6 75.4(2) . . ?
C11 Mo1 N6 88.7(3) . . ?
N4 Mo1 N6 92.6(2) . . ?
C14 Mo1 C10 107.0(4) . . ?
C15 Mo1 C10 69.7(3) . . ?
N2 Mo1 C10 149.6(3) . . ?
C11 Mo1 C10 36.1(3) . . ?
N4 Mo1 C10 124.9(3) . . ?
N6 Mo1 C10 81.0(3) . . ?
C14 Mo1 C12 70.6(3) . . ?
C15 Mo1 C12 108.0(3) . . ?
N2 Mo1 C12 149.9(3) . . ?
C11 Mo1 C12 35.6(3) . . ?
N4 Mo1 C12 79.7(3) . . ?
N6 Mo1 C12 123.0(3) . . ?
C10 Mo1 C12 60.3(3) . . ?
N3 B1 N1 108.9(7) . . ?
N3 B1 N5 112.0(7) . . ?
N1 B1 N5 107.2(7) . . ?
C1 N1 N2 107.7(7) . . ?
C1 N1 B1 129.6(7) . . ?
N2 N1 B1 122.6(6) . . ?
C3 N2 N1 107.9(6) . . ?
C3 N2 Mo1 134.5(6) . . ?
N1 N2 Mo1 117.5(5) . . ?
C4 N3 N4 108.5(6) . . ?
C4 N3 B1 129.2(7) . . ?
N4 N3 B1 120.0(7) . . ?
C6 N4 N3 105.2(6) . . ?
C6 N4 Mo1 139.0(6) . . ?
N3 N4 Mo1 115.1(5) . . ?
C7 N5 N6 109.4(6) . . ?
C7 N5 B1 128.3(7) . . ?
N6 N5 B1 119.2(6) . . ?
C9 N6 N5 105.7(7) . . ?
C9 N6 Mo1 137.7(6) . . ?
N5 N6 Mo1 116.1(4) . . ?
N1 C1 C2 109.6(7) . . ?
N1 C1 Br1 123.2(7) . . ?
C2 C1 Br1 127.1(6) . . ?
C1 C2 C3 105.3(7) . . ?
C1 C2 Br2 128.6(7) . . ?
C3 C2 Br2 126.0(7) . . ?
N2 C3 C2 109.4(8) . . ?
N2 C3 Br3 124.0(6) . . ?
C2 C3 Br3 126.6(7) . . ?
N3 C4 C5 110.1(8) . . ?
N3 C4 Br4 123.5(6) . . ?
C5 C4 Br4 126.3(6) . . ?
C4 C5 C6 102.8(7) . . ?
C4 C5 Br5 127.4(7) . . ?
C6 C5 Br5 129.6(6) . . ?
N4 C6 C5 113.2(7) . . ?
N4 C6 Br6 123.9(7) . . ?
C5 C6 Br6 122.9(6) . . ?
N5 C7 C8 109.8(8) . . ?
N5 C7 Br7 122.7(6) . . ?
C8 C7 Br7 127.3(7) . . ?
C7 C8 C9 103.4(7) . . ?
C7 C8 Br8 128.0(7) . . ?
C9 C8 Br8 128.6(6) . . ?
N6 C9 C8 111.5(7) . . ?
N6 C9 Br9 124.9(7) . . ?
C8 C9 Br9 123.3(6) . . ?
C11 C10 Mo1 67.6(4) . . ?
C12 C11 C10 113.1(9) . . ?
C12 C11 C13 123.0(9) . . ?
C10 C11 C13 123.8(9) . . ?
C12 C11 Mo1 76.6(5) . . ?
C10 C11 Mo1 76.3(5) . . ?
C13 C11 Mo1 115.0(6) . . ?
C11 C12 Mo1 67.8(5) . . ?
O1 C14 Mo1 174.2(8) . . ?
O2 C15 Mo1 174.3(8) . . ?

loop_
_geom_bond_atom_site_label_1
_geom_bond_atom_site_label_2
_geom_bond_distance
_geom_bond_site_symmetry_2
_geom_bond_publ_flag
Mo1 C14 1.939(10) . ?
Mo1 C15 1.944(10) . ?
Mo1 N2 2.236(6) . ?
Mo1 C11 2.244(8) . ?
Mo1 N4 2.325(7) . ?
Mo1 N6 2.334(7) . ?
Mo1 C10 2.358(8) . ?
Mo1 C12 2.358(8) . ?
B1 N3 1.515(10) . ?
B1 N1 1.534(12) . ?
B1 N5 1.555(10) . ?
Br1 C1 1.830(8) . ?
Br2 C2 1.843(8) . ?
Br3 C3 1.838(10) . ?
Br4 C4 1.858(9) . ?
Br5 C5 1.843(8) . ?
Br6 C6 1.877(8) . ?
Br7 C7 1.869(9) . ?
Br8 C8 1.840(8) . ?
Br9 C9 1.872(8) . ?
O1 C14 1.171(10) . ?
O2 C15 1.153(10) . ?
N1 C1 1.368(10) . ?
N1 N2 1.392(10) . ?
N2 C3 1.339(10) . ?
N3 C4 1.341(10) . ?
N3 N4 1.391(9) . ?
N4 C6 1.320(10) . ?
N5 C7 1.354(10) . ?
N5 N6 1.354(9) . ?
N6 C9 1.339(10) . ?
C1 C2 1.372(12) . ?
C2 C3 1.421(12) . ?
C4 C5 1.383(11) . ?
C5 C6 1.384(12) . ?
C7 C8 1.361(11) . ?
C8 C9 1.401(12) . ?
C10 C11 1.429(13) . ?
C11 C12 1.409(13) . ?
C11 C13 1.504(14) . ?
